data_2237723
loop_
_publ_author_name
'Karoui, Sahel'
'Kamoun, Slaheddine'
'Michaud, Fran\,cois'

_publ_section_title
;
 2-Methoxyanilinium trichloridostannate(II)
;
_journal_coeditor_code VN2066
_journal_issue 4
_journal_name_full 'Acta Crystallographica Section E'
_journal_page_first m187
_journal_page_last m188
_journal_paper_doi 10.1107/S1600536813005096
_journal_volume 69
_journal_year 2013
_chemical_formula_iupac '(C7 H10 N O) [Sn Cl3]'
_chemical_formula_moiety 'C7 H10 N O +, Cl3 Sn -'
_chemical_formula_sum 'C7 H10 Cl3 N O Sn'
_chemical_formula_weight 349.20
_chemical_melting_point 413
_chemical_name_systematic
;
2-Methoxyanilinium trichloridostannate(II)
;
_space_group_IT_number 19
_symmetry_cell_setting orthorhombic
_symmetry_space_group_name_Hall 'P 2ac 2ab'
_symmetry_space_group_name_H-M 'P 21 21 21'
_atom_sites_solution_hydrogens geom
_atom_sites_solution_primary direct
_atom_sites_solution_secondary difmap
_audit_creation_method SHELXL-97
_cell_angle_alpha 90.00
_cell_angle_beta 90.00
_cell_angle_gamma 90.00
_cell_formula_units_Z 4
_cell_length_a 7.2030(2)
_cell_length_b 8.3341(3)
_cell_length_c 19.5436(6)
_cell_measurement_reflns_used 8969
_cell_measurement_temperature 296(2)
_cell_measurement_theta_max 26.96
_cell_measurement_theta_min 2.05
_cell_volume 1173.21(6)
_computing_cell_refinement
;
<i>CrysAlis PRO</i> (Agilent, 2012)
;
_computing_data_collection
;
<i>CrysAlis PRO</i> (Agilent, 2012)
;
_computing_data_reduction
;
<i>CrysAlis RED</i> (Agilent, 2012)
;
_computing_molecular_graphics
;
<i>DIAMOND</i> (Brandenburg <i>et al.</i>, 1999) and <i>Mercury</i>
(Macrae <i>et al.</i>,
2006)
;
_computing_publication_material
;
<i>WinGX</i> (Farrugia, 2012) and <i>publCIF</i> (Westrip, 2010)
;
_computing_structure_refinement 'SHELXL97 (Sheldrick, 2008)'
_computing_structure_solution 'SHELXS97 (Sheldrick, 2008)'
_diffrn_ambient_temperature 296(2)
_diffrn_detector_area_resol_mean 8.3622
_diffrn_measured_fraction_theta_full 0.999
_diffrn_measured_fraction_theta_max 0.999
_diffrn_measurement_device_type 'Agilent Xcalibur (Sapphire2)'
_diffrn_measurement_method '\w scans'
_diffrn_radiation_monochromator graphite
_diffrn_radiation_source 'Enhance (Mo) X-ray Source'
_diffrn_radiation_type MoK\a
_diffrn_radiation_wavelength 0.71073
_diffrn_reflns_av_R_equivalents 0.0189
_diffrn_reflns_av_sigmaI/netI 0.0144
_diffrn_reflns_limit_h_max 9
_diffrn_reflns_limit_h_min -8
_diffrn_reflns_limit_k_max 9
_diffrn_reflns_limit_k_min -10
_diffrn_reflns_limit_l_max 24
_diffrn_reflns_limit_l_min -24
_diffrn_reflns_number 8969
_diffrn_reflns_theta_full 26.37
_diffrn_reflns_theta_max 26.37
_diffrn_reflns_theta_min 3.01
_exptl_absorpt_coefficient_mu 2.824
_exptl_absorpt_correction_T_max 0.7654
_exptl_absorpt_correction_T_min 0.3906
_exptl_absorpt_correction_type multi-scan
_exptl_absorpt_process_details
;
(CrysAlis RED; Agilent, 2012)
;
_exptl_crystal_colour yellow
_exptl_crystal_density_diffrn 1.977
_exptl_crystal_density_meas 2.010
_exptl_crystal_density_method Flotation
_exptl_crystal_description square
_exptl_crystal_F_000 672
_exptl_crystal_size_max 0.41
_exptl_crystal_size_mid 0.34
_exptl_crystal_size_min 0.10
_refine_diff_density_max 0.893
_refine_diff_density_min -0.692
_refine_ls_abs_structure_details 'Flack (1983), 986 Friedel pairs'
_refine_ls_abs_structure_Flack 0.03(5)
_refine_ls_extinction_method none
_refine_ls_goodness_of_fit_ref 1.143
_refine_ls_hydrogen_treatment constr
_refine_ls_matrix_type full
_refine_ls_number_constraints 0
_refine_ls_number_parameters 120
_refine_ls_number_reflns 2392
_refine_ls_number_restraints 0
_refine_ls_restrained_S_all 1.143
_refine_ls_R_factor_all 0.0287
_refine_ls_R_factor_gt 0.0262
_refine_ls_shift/su_max 0.001
_refine_ls_shift/su_mean 0.000
_refine_ls_structure_factor_coef Fsqd
_refine_ls_weighting_details 'calc w=1/[\s^2^(Fo^2^)+(0.0195P)^2^+2.2881P] where P=(Fo^2^+2Fc^2^)/3'
_refine_ls_weighting_scheme calc
_refine_ls_wR_factor_gt 0.0636
_refine_ls_wR_factor_ref 0.0643
_reflns_number_gt 2236
_reflns_number_total 2392
_reflns_threshold_expression I>2sigma(I)
_cod_data_source_file vn2066.cif
_cod_data_source_block I
_cod_database_code 2237723
_cod_database_fobs_code 2237723

loop_
_symmetry_equiv_pos_as_xyz
'x, y, z'
'-x+1/2, -y, z+1/2'
'x+1/2, -y+1/2, -z'
'-x, y+1/2, -z+1/2'

loop_
_atom_site_type_symbol
_atom_site_label
_atom_site_fract_x
_atom_site_fract_y
_atom_site_fract_z
_atom_site_U_iso_or_equiv
_atom_site_adp_type
_atom_site_calc_flag
_atom_site_refinement_flags
_atom_site_occupancy
_atom_site_symmetry_multiplicity
Sn Sn1 0.99329(6) 0.71816(4) 0.264736(15) 0.03985(10) Uani d . 1 1
Cl Cl1 0.74503(19) 0.88251(18) 0.20427(10) 0.0480(4) Uani d . 1 1
Cl Cl2 0.9729(2) 0.52707(13) 0.15669(5) 0.0476(3) Uani d . 1 1
Cl Cl3 1.2567(2) 0.85165(18) 0.20246(10) 0.0462(3) Uani d . 1 1
C C1 0.4660(8) 0.4713(7) 0.0448(2) 0.0460(13) Uani d . 1 1
C C2 0.4807(8) 0.4108(5) 0.1105(2) 0.0391(10) Uani d . 1 1
C C3 0.4722(9) 0.2504(6) 0.1238(3) 0.0514(13) Uani d . 1 1
H H3 0.4823 0.2135 0.1686 0.062 Uiso calc R 1 1
C C4 0.4489(10) 0.1437(8) 0.0712(3) 0.068(2) Uani d . 1 1
H H4 0.4431 0.0339 0.0795 0.082 Uiso calc R 1 1
C C5 0.4343(11) 0.2026(10) 0.0061(4) 0.084(2) Uani d . 1 1
H H5 0.4185 0.1308 -0.0298 0.101 Uiso calc R 1 1
C C6 0.4420(10) 0.3637(9) -0.0081(3) 0.070(2) Uani d . 1 1
H H6 0.4312 0.3999 -0.0529 0.084 Uiso calc R 1 1
C C7 0.4756(17) 0.7027(9) -0.0271(3) 0.099(3) Uani d . 1 1
H H7A 0.4865 0.8172 -0.0234 0.148 Uiso calc R 1 1
H H7B 0.3612 0.6763 -0.0496 0.148 Uiso calc R 1 1
H H7C 0.5779 0.6615 -0.0533 0.148 Uiso calc R 1 1
N N1 0.5056(8) 0.5263(4) 0.16573(16) 0.0447(8) Uani d . 1 1
H H1A 0.4333 0.6112 0.1584 0.067 Uiso calc R 1 1
H H1B 0.6237 0.5574 0.1672 0.067 Uiso calc R 1 1
H H1C 0.4749 0.4809 0.2054 0.067 Uiso calc R 1 1
O O1 0.4774(9) 0.6327(5) 0.03995(17) 0.0666(12) Uani d . 1 1

loop_
_atom_site_aniso_label
_atom_site_aniso_U_11
_atom_site_aniso_U_22
_atom_site_aniso_U_33
_atom_site_aniso_U_12
_atom_site_aniso_U_13
_atom_site_aniso_U_23
Sn1 0.03921(16) 0.03849(15) 0.04186(16) -0.00094(18) 0.0010(2) 0.00600(12)
Cl1 0.0361(6) 0.0544(8) 0.0536(9) 0.0062(6) -0.0035(6) -0.0039(8)
Cl2 0.0745(10) 0.0346(5) 0.0337(5) -0.0027(7) 0.0002(7) 0.0003(4)
Cl3 0.0350(6) 0.0483(7) 0.0551(9) -0.0056(6) 0.0058(6) -0.0033(7)
C1 0.042(4) 0.060(3) 0.036(2) 0.003(3) -0.002(2) 0.000(2)
C2 0.035(3) 0.048(2) 0.034(2) -0.001(3) 0.006(2) -0.0062(17)
C3 0.057(4) 0.046(3) 0.051(3) -0.002(3) 0.010(3) -0.003(2)
C4 0.086(6) 0.053(3) 0.067(4) -0.011(3) 0.009(3) -0.015(3)
C5 0.100(6) 0.093(6) 0.060(4) -0.016(4) 0.001(4) -0.036(4)
C6 0.083(5) 0.090(5) 0.036(3) -0.004(4) -0.007(3) -0.009(3)
C7 0.151(8) 0.094(5) 0.052(3) 0.018(8) -0.002(6) 0.031(3)
N1 0.060(2) 0.0428(19) 0.0314(17) 0.004(3) 0.000(3) 0.0015(14)
O1 0.100(4) 0.061(2) 0.0394(18) 0.012(3) 0.003(3) 0.0159(16)

loop_
_atom_type_symbol
_atom_type_description
_atom_type_scat_dispersion_real
_atom_type_scat_dispersion_imag
_atom_type_scat_source
C C 0.0033 0.0016 'International Tables Vol C Tables 4.2.6.8 and 6.1.1.4'
H H 0.0000 0.0000 'International Tables Vol C Tables 4.2.6.8 and 6.1.1.4'
N N 0.0061 0.0033 'International Tables Vol C Tables 4.2.6.8 and 6.1.1.4'
O O 0.0106 0.0060 'International Tables Vol C Tables 4.2.6.8 and 6.1.1.4'
Cl Cl 0.1484 0.1585 'International Tables Vol C Tables 4.2.6.8 and 6.1.1.4'
Sn Sn -0.6537 1.4246 'International Tables Vol C Tables 4.2.6.8 and 6.1.1.4'

loop_
_geom_angle_atom_site_label_1
_geom_angle_atom_site_label_2
_geom_angle_atom_site_label_3
_geom_angle
Cl3 Sn1 Cl1 93.87(4)
Cl3 Sn1 Cl2 85.52(5)
Cl1 Sn1 Cl2 85.10(5)
O1 C1 C6 127.1(5)
O1 C1 C2 115.0(4)
C6 C1 C2 117.9(5)
C3 C2 C1 122.1(5)
C3 C2 N1 120.7(4)
C1 C2 N1 117.2(4)
C2 C3 C4 119.9(5)
C2 C3 H3 120.1
C4 C3 H3 120.1
C5 C4 C3 118.3(6)
C5 C4 H4 120.8
C3 C4 H4 120.8
C4 C5 C6 122.4(6)
C4 C5 H5 118.8
C6 C5 H5 118.8
C5 C6 C1 119.4(6)
C5 C6 H6 120.3
C1 C6 H6 120.3
O1 C7 H7A 109.5
O1 C7 H7B 109.5
H7A C7 H7B 109.5
O1 C7 H7C 109.5
H7A C7 H7C 109.5
H7B C7 H7C 109.5
C2 N1 H1A 109.5
C2 N1 H1B 109.5
H1A N1 H1B 109.5
C2 N1 H1C 109.5
H1A N1 H1C 109.5
H1B N1 H1C 109.5
C1 O1 C7 117.9(5)

loop_
_geom_bond_atom_site_label_1
_geom_bond_atom_site_label_2
_geom_bond_distance
_geom_bond_publ_flag
Sn1 Cl1 2.5437(15) yes
Sn1 Cl2 2.6489(11) yes
Sn1 Cl3 2.5139(15) yes
C1 O1 1.351(6) ?
C1 C6 1.379(8) ?
C1 C2 1.384(6) ?
C2 C3 1.363(6) ?
C2 N1 1.458(5) ?
C3 C4 1.370(8) ?
C3 H3 0.9300 ?
C4 C5 1.367(10) ?
C4 H4 0.9300 ?
C5 C6 1.372(10) ?
C5 H5 0.9300 ?
C6 H6 0.9300 ?
C7 O1 1.435(6) ?
C7 H7A 0.9600 ?
C7 H7B 0.9600 ?
C7 H7C 0.9600 ?
N1 H1A 0.8900 ?
N1 H1B 0.8900 ?
N1 H1C 0.8900 ?

loop_
_geom_hbond_atom_site_label_D
_geom_hbond_atom_site_label_H
_geom_hbond_atom_site_label_A
_geom_hbond_site_symmetry_A
_geom_hbond_distance_DH
_geom_hbond_distance_HA
_geom_hbond_distance_DA
_geom_hbond_angle_DHA
_geom_hbond_publ_flag
N1 H1C Cl1 4_645 0.89 2.51 3.339(4) 155.2 yes
N1 H1C Cl3 4_745 0.89 2.85 3.418(4) 122.8 yes
N1 H1A Cl3 1_455 0.89 2.53 3.329(4) 150.5 yes
N1 H1B Cl2 . 0.89 2.54 3.371(6) 156.5 yes
N1 H1B Cl1 . 0.89 2.94 3.515(4) 124.1 yes
N1 H1A O1 . 0.89 2.34 2.621(5) 98.1 no

loop_
_geom_torsion_atom_site_label_1
_geom_torsion_atom_site_label_2
_geom_torsion_atom_site_label_3
_geom_torsion_atom_site_label_4
_geom_torsion
O1 C1 C2 C3 -179.9(6)
C6 C1 C2 C3 0.0(9)
O1 C1 C2 N1 0.2(8)
C6 C1 C2 N1 -179.8(5)
C1 C2 C3 C4 0.2(10)
N1 C2 C3 C4 -180.0(6)
C2 C3 C4 C5 -0.1(10)
C3 C4 C5 C6 0.0(12)
C4 C5 C6 C1 0.2(12)
O1 C1 C6 C5 179.7(7)
C2 C1 C6 C5 -0.2(10)
C6 C1 O1 C7 -4.0(12)
C2 C1 O1 C7 176.0(7)
